data_4506347
loop_
_publ_author_name
'Lu, Wen-Guan'
'Zhong, Di-Chang'
'Jiang, Long'
'Lu, Tong-Bu'

_publ_section_title
;
 Lanthanide Coordination Polymers Constructed from
 Imidazole-4,5-Dicarboxylate and Sulfate: Syntheses, Structural Diversity,
 and Photoluminescent Properties
;
_journal_issue 7
_journal_name_full 'Crystal Growth &amp; Design'
_journal_page_first 3675
_journal_paper_doi 10.1021/cg300476e
_journal_volume 12
_journal_year 2012
_chemical_formula_sum 'C10 H16 Eu2 N4 O18 S'
_chemical_formula_weight 816.25
_chemical_name_systematic
; 
 ? 
;
_space_group_IT_number 14
_symmetry_cell_setting monoclinic
_symmetry_space_group_name_Hall '-P 2ybc'
_symmetry_space_group_name_H-M 'P 1 21/c 1'
_atom_sites_solution_hydrogens geom
_atom_sites_solution_primary direct
_atom_sites_solution_secondary difmap
_audit_creation_method SHELXL-97
_cell_angle_alpha 90.00
_cell_angle_beta 93.261(2)
_cell_angle_gamma 90.00
_cell_formula_units_Z 4
_cell_length_a 6.45920(10)
_cell_length_b 21.4480(5)
_cell_length_c 14.2117(3)
_cell_measurement_reflns_used 328
_cell_measurement_temperature 293(2)
_cell_measurement_theta_max 27.02
_cell_measurement_theta_min 1.24
_cell_volume 1965.66(7)
_computing_cell_refinement 'Bruker FRAMBO'
_computing_data_collection 'Bruker FRAMBO'
_computing_data_reduction 'Bruker SAINT'
_computing_molecular_graphics 'Bruker SHELXTL'
_computing_publication_material 'Bruker SHELXTL'
_computing_structure_refinement 'SHELXL-97 (Sheldrick, 1997)'
_computing_structure_solution 'SHELXS-97 (Sheldrick, 1990)'
_diffrn_ambient_temperature 293(2)
_diffrn_measured_fraction_theta_full 0.999
_diffrn_measured_fraction_theta_max 0.999
_diffrn_measurement_device_type 'multiwire proportional'
_diffrn_measurement_method 'phi and omega scans'
_diffrn_radiation_monochromator graphite
_diffrn_radiation_source 'fine-focus sealed tube'
_diffrn_radiation_type MoK\a
_diffrn_radiation_wavelength 0.71073
_diffrn_reflns_av_R_equivalents 0.0360
_diffrn_reflns_av_sigmaI/netI 0.0506
_diffrn_reflns_limit_h_max 5
_diffrn_reflns_limit_h_min -8
_diffrn_reflns_limit_k_max 27
_diffrn_reflns_limit_k_min -22
_diffrn_reflns_limit_l_max 17
_diffrn_reflns_limit_l_min -18
_diffrn_reflns_number 10563
_diffrn_reflns_theta_full 26.99
_diffrn_reflns_theta_max 26.99
_diffrn_reflns_theta_min 3.02
_diffrn_standards_decay_% 0
_diffrn_standards_interval_count 0
_diffrn_standards_interval_time 0
_diffrn_standards_number 0
_exptl_absorpt_coefficient_mu 6.536
_exptl_absorpt_correction_T_max 0.5610
_exptl_absorpt_correction_T_min 0.4614
_exptl_absorpt_correction_type multi-scan
_exptl_absorpt_process_details SADABS
_exptl_crystal_colour colorless
_exptl_crystal_density_diffrn 2.758
_exptl_crystal_density_method 'not measured'
_exptl_crystal_description block
_exptl_crystal_F_000 1560
_exptl_crystal_size_max 0.14
_exptl_crystal_size_mid 0.12
_exptl_crystal_size_min 0.10
_refine_diff_density_max 0.843
_refine_diff_density_min -0.784
_refine_diff_density_rms 0.179
_refine_ls_extinction_method none
_refine_ls_goodness_of_fit_ref 1.029
_refine_ls_hydrogen_treatment mixed
_refine_ls_matrix_type full
_refine_ls_number_parameters 352
_refine_ls_number_reflns 4292
_refine_ls_number_restraints 18
_refine_ls_restrained_S_all 1.027
_refine_ls_R_factor_all 0.0407
_refine_ls_R_factor_gt 0.0280
_refine_ls_shift/su_max 0.002
_refine_ls_shift/su_mean 0.000
_refine_ls_structure_factor_coef Fsqd
_refine_ls_weighting_details 'calc w=1/[\s^2^(Fo^2^)+(0.0104P)^2^+0.0000P] where P=(Fo^2^+2Fc^2^)/3'
_refine_ls_weighting_scheme calc
_refine_ls_wR_factor_gt 0.0427
_refine_ls_wR_factor_ref 0.0464
_reflns_number_gt 3564
_reflns_number_total 4292
_reflns_threshold_expression >2sigma(I)
_cod_data_source_file cg300476e_si_003.cif
_cod_data_source_block exp_747
_cod_depositor_comments
;
The following automatic conversions were performed:

'_symmetry_cell_setting' value 'Monoclinic' changed to 'monoclinic'
according to /home/saulius/struct/CIF-dictionaries/cif_core.dic
dictionary named 'cif_core.dic' version 2.4.1 from 2010-06-29.

Automatic conversion script
Id: cif_fix_values 1891 2012-01-12 08:04:46Z andrius 
;
_cod_original_sg_symbol_H-M P2(1)/c
_cod_database_code 4506347

loop_
_symmetry_equiv_pos_as_xyz
'x, y, z'
'-x, y+1/2, -z+1/2'
'-x, -y, -z'
'x, -y-1/2, z-1/2'

loop_
_atom_site_label
_atom_site_type_symbol
_atom_site_fract_x
_atom_site_fract_y
_atom_site_fract_z
_atom_site_U_iso_or_equiv
_atom_site_adp_type
_atom_site_occupancy
_atom_site_symmetry_multiplicity
_atom_site_calc_flag
_atom_site_refinement_flags
Eu1 Eu 0.72393(3) 0.610439(11) 0.599653(13) 0.01175(6) Uani 1 1 d .
Eu2 Eu 0.74874(3) 0.376058(11) 0.829436(13) 0.01281(6) Uani 1 1 d .
S1 S 0.49531(18) 0.46036(6) 0.62252(7) 0.0149(2) Uani 1 1 d .
O8 O 0.5262(6) 0.60088(16) 0.9011(2) 0.0300(9) Uani 1 1 d .
O7 O 0.5931(5) 0.59987(15) 0.74948(18) 0.0196(8) Uani 1 1 d .
O12 O 0.4701(5) 0.41633(16) 0.54309(19) 0.0230(8) Uani 1 1 d .
O9 O 0.6819(5) 0.49844(15) 0.6118(2) 0.0248(8) Uani 1 1 d .
O11 O 0.3125(6) 0.50063(18) 0.6251(2) 0.0376(10) Uani 1 1 d .
N4 N 0.4161(6) 0.72390(18) 0.8968(2) 0.0158(9) Uani 1 1 d .
H4 H 0.4277 0.7090 0.9530 0.019 Uiso 1 1 calc R
O10 O 0.5214(6) 0.42476(16) 0.7106(2) 0.0300(9) Uani 1 1 d .
C10 C 0.5272(7) 0.6264(2) 0.8216(3) 0.0155(10) Uani 1 1 d .
C8 C 0.3623(7) 0.7819(2) 0.8745(3) 0.0150(10) Uani 1 1 d .
H8 H 0.3336 0.8127 0.9181 0.018 Uiso 1 1 calc R
C9 C 0.4503(7) 0.6914(2) 0.8157(3) 0.0123(10) Uani 1 1 d .
O6 O 0.4414(5) 0.67968(15) 0.59802(18) 0.0190(7) Uani 1 1 d .
N3 N 0.3550(6) 0.79030(17) 0.7824(2) 0.0137(8) Uani 1 1 d .
O5W O 0.4309(6) 0.39469(18) 0.9028(2) 0.0358(10) Uani 1 1 d D
O4W O 0.7710(6) 0.48830(18) 0.8724(2) 0.0354(9) Uani 1 1 d D
C6 C 0.4079(7) 0.7301(2) 0.6386(3) 0.0138(10) Uani 1 1 d .
C7 C 0.4094(7) 0.7333(2) 0.7449(3) 0.0132(10) Uani 1 1 d .
O1 O 0.8657(5) 0.70600(15) 0.67503(18) 0.0183(7) Uani 1 1 d .
O5 O 0.3708(5) 0.78105(15) 0.59677(19) 0.0194(8) Uani 1 1 d .
O4 O 1.0210(6) 0.88087(17) 0.37047(19) 0.0309(9) Uani 1 1 d .
N2 N 0.8960(6) 0.75987(18) 0.3741(2) 0.0139(8) Uani 1 1 d .
H2 H 0.9067 0.7737 0.3178 0.017 Uiso 1 1 calc R
C5 C 1.0190(7) 0.8574(2) 0.4496(3) 0.0155(10) Uani 1 1 d .
N1 N 0.8331(6) 0.69536(18) 0.4890(2) 0.0158(9) Uani 1 1 d .
C2 C 0.8976(7) 0.7519(2) 0.5271(3) 0.0127(10) Uani 1 1 d .
C1 C 0.9105(7) 0.7561(2) 0.6326(3) 0.0135(10) Uani 1 1 d .
C4 C 0.9385(6) 0.7933(2) 0.4561(3) 0.0123(10) Uani 1 1 d .
C3 C 0.8355(7) 0.7025(2) 0.3968(3) 0.0167(10) Uani 1 1 d .
H3 H 0.7997 0.6715 0.3531 0.020 Uiso 1 1 calc R
O2 O 0.9621(5) 0.80578(15) 0.67431(18) 0.0189(7) Uani 1 1 d .
O1W O 0.9995(6) 0.5703(2) 0.5022(2) 0.0379(10) Uani 1 1 d D
O3 O 1.0857(5) 0.88428(15) 0.52535(19) 0.0233(8) Uani 1 1 d .
O2W O 1.0232(5) 0.5773(2) 0.6970(2) 0.0349(10) Uani 1 1 d D
O3W O 0.9978(7) 0.4246(2) 0.7284(3) 0.0486(12) Uani 1 1 d D
O6W O 0.2381(8) 0.5024(2) 0.9240(3) 0.0564(13) Uani 1 1 d D
H6A H 0.211(10) 0.494(3) 0.8654(14) 0.085 Uiso 1 1 d D
H5A H 0.449(10) 0.382(3) 0.9602(15) 0.085 Uiso 1 1 d D
H1A H 0.988(9) 0.541(2) 0.462(3) 0.085 Uiso 1 1 d D
H6B H 0.308(10) 0.5368(19) 0.926(4) 0.085 Uiso 1 1 d D
H5B H 0.367(10) 0.4299(17) 0.903(4) 0.085 Uiso 1 1 d D
H3A H 1.120(4) 0.422(3) 0.755(4) 0.085 Uiso 1 1 d D
H1B H 1.127(3) 0.575(3) 0.520(4) 0.085 Uiso 1 1 d D
H4A H 0.681(8) 0.509(3) 0.839(3) 0.085 Uiso 1 1 d D
H4B H 0.742(9) 0.491(3) 0.9302(12) 0.085 Uiso 1 1 d D
H2A H 1.141(4) 0.570(3) 0.675(4) 0.085 Uiso 1 1 d D
H2B H 1.043(8) 0.591(3) 0.7537(18) 0.085 Uiso 1 1 d D
H3B H 0.981(9) 0.4612(13) 0.705(4) 0.085 Uiso 1 1 d D

loop_
_atom_site_aniso_label
_atom_site_aniso_U_11
_atom_site_aniso_U_22
_atom_site_aniso_U_33
_atom_site_aniso_U_23
_atom_site_aniso_U_13
_atom_site_aniso_U_12
Eu1 0.01395(12) 0.01010(13) 0.01116(10) -0.00071(9) 0.00041(8) 0.00026(10)
Eu2 0.01655(12) 0.01062(13) 0.01123(11) 0.00109(9) 0.00038(8) 0.00083(10)
S1 0.0196(6) 0.0131(7) 0.0118(5) 0.0010(4) -0.0022(4) 0.0011(5)
O8 0.045(2) 0.025(2) 0.0204(16) 0.0111(15) 0.0092(15) 0.0120(19)
O7 0.0297(19) 0.0132(19) 0.0168(15) -0.0021(14) 0.0087(14) 0.0033(16)
O12 0.030(2) 0.019(2) 0.0191(16) -0.0057(14) -0.0049(14) -0.0001(17)
O9 0.032(2) 0.014(2) 0.0277(17) 0.0003(15) 0.0008(15) -0.0060(17)
O11 0.032(2) 0.046(3) 0.034(2) -0.0123(19) -0.0027(16) 0.020(2)
N4 0.018(2) 0.021(3) 0.0096(17) 0.0049(16) 0.0025(15) -0.0010(18)
O10 0.043(2) 0.025(2) 0.0207(16) 0.0115(15) -0.0066(15) -0.0045(18)
C10 0.012(2) 0.020(3) 0.014(2) 0.0025(19) 0.0001(17) -0.001(2)
C8 0.016(2) 0.017(3) 0.013(2) -0.0016(19) 0.0026(18) 0.001(2)
C9 0.012(2) 0.015(3) 0.0099(19) -0.0018(18) 0.0018(17) -0.003(2)
O6 0.0235(19) 0.018(2) 0.0156(15) -0.0038(14) -0.0016(13) 0.0087(16)
N3 0.018(2) 0.011(2) 0.0117(17) -0.0022(15) 0.0024(15) -0.0007(17)
O5W 0.037(2) 0.031(3) 0.042(2) 0.0105(18) 0.0229(19) 0.014(2)
O4W 0.043(3) 0.017(2) 0.046(2) -0.0039(18) -0.0013(19) 0.0110(19)
C6 0.011(2) 0.014(3) 0.016(2) -0.0015(19) -0.0008(18) 0.001(2)
C7 0.013(2) 0.010(3) 0.017(2) -0.0019(18) 0.0058(18) 0.001(2)
O1 0.027(2) 0.016(2) 0.0117(14) 0.0023(13) 0.0007(13) -0.0060(16)
O5 0.034(2) 0.012(2) 0.0126(15) 0.0018(13) 0.0024(14) 0.0058(16)
O4 0.044(2) 0.032(2) 0.0159(16) 0.0114(15) -0.0047(15) -0.0138(19)
N2 0.015(2) 0.018(2) 0.0086(16) -0.0012(15) 0.0015(14) -0.0012(18)
C5 0.011(2) 0.022(3) 0.013(2) 0.0028(19) -0.0014(17) 0.005(2)
N1 0.017(2) 0.015(2) 0.0146(18) -0.0043(16) -0.0007(15) -0.0039(18)
C2 0.014(2) 0.010(3) 0.014(2) -0.0031(18) 0.0015(18) 0.000(2)
C1 0.007(2) 0.016(3) 0.017(2) -0.004(2) -0.0002(17) -0.001(2)
C4 0.009(2) 0.014(3) 0.014(2) 0.0004(18) -0.0032(17) -0.0003(19)
C3 0.019(3) 0.020(3) 0.011(2) -0.0032(19) -0.0007(18) -0.003(2)
O2 0.0245(19) 0.019(2) 0.0132(14) -0.0026(14) 0.0022(13) -0.0089(16)
O1W 0.040(2) 0.042(3) 0.033(2) -0.0018(18) 0.0090(18) 0.018(2)
O3 0.036(2) 0.018(2) 0.0153(15) 0.0033(14) -0.0069(14) -0.0111(17)
O2W 0.024(2) 0.058(3) 0.0226(17) -0.0184(18) -0.0060(15) 0.015(2)
O3W 0.056(3) 0.029(3) 0.063(3) 0.003(2) 0.033(2) -0.003(2)
O6W 0.061(4) 0.033(3) 0.076(3) -0.009(2) 0.010(3) 0.014(3)

loop_
_atom_type_symbol
_atom_type_description
_atom_type_scat_dispersion_real
_atom_type_scat_dispersion_imag
_atom_type_scat_source
C C 0.0033 0.0016 'International Tables Vol C Tables 4.2.6.8 and 6.1.1.4'
H H 0.0000 0.0000 'International Tables Vol C Tables 4.2.6.8 and 6.1.1.4'
N N 0.0061 0.0033 'International Tables Vol C Tables 4.2.6.8 and 6.1.1.4'
O O 0.0106 0.0060 'International Tables Vol C Tables 4.2.6.8 and 6.1.1.4'
S S 0.1246 0.1234 'International Tables Vol C Tables 4.2.6.8 and 6.1.1.4'
Eu Eu -0.1578 3.6682 'International Tables Vol C Tables 4.2.6.8 and 6.1.1.4'

loop_
_geom_angle_atom_site_label_1
_geom_angle_atom_site_label_2
_geom_angle_atom_site_label_3
_geom_angle
_geom_angle_site_symmetry_1
_geom_angle_site_symmetry_3
O7 Eu1 O6 75.56(10) . .
O7 Eu1 O12 123.22(11) . 3_666
O6 Eu1 O12 76.96(10) . 3_666
O7 Eu1 O2W 76.70(11) . .
O6 Eu1 O2W 141.78(10) . .
O12 Eu1 O2W 141.00(11) 3_666 .
O7 Eu1 O9 78.01(10) . .
O6 Eu1 O9 122.44(11) . .
O12 Eu1 O9 76.55(11) 3_666 .
O2W Eu1 O9 75.94(13) . .
O7 Eu1 O1 80.21(10) . .
O6 Eu1 O1 75.41(11) . .
O12 Eu1 O1 137.02(11) 3_666 .
O2W Eu1 O1 74.39(12) . .
O9 Eu1 O1 146.43(10) . .
O7 Eu1 O1W 141.55(12) . .
O6 Eu1 O1W 142.89(11) . .
O12 Eu1 O1W 78.50(12) 3_666 .
O2W Eu1 O1W 68.93(11) . .
O9 Eu1 O1W 77.41(13) . .
O1 Eu1 O1W 105.75(13) . .
O7 Eu1 N1 139.49(11) . .
O6 Eu1 N1 77.47(11) . .
O12 Eu1 N1 78.30(11) 3_666 .
O2W Eu1 N1 108.95(13) . .
O9 Eu1 N1 142.47(10) . .
O1 Eu1 N1 64.02(10) . .
O1W Eu1 N1 70.58(13) . .
O3 Eu2 O5W 87.84(12) 2_746 .
O3 Eu2 O2 75.12(10) 2_746 2_746
O5W Eu2 O2 143.42(11) . 2_746
O3 Eu2 O10 146.84(12) 2_746 .
O5W Eu2 O10 74.29(12) . .
O2 Eu2 O10 134.35(10) 2_746 .
O3 Eu2 O5 79.55(11) 2_746 2_646
O5W Eu2 O5 69.56(12) . 2_646
O2 Eu2 O5 75.57(11) 2_746 2_646
O10 Eu2 O5 117.92(11) . 2_646
O3 Eu2 O3W 102.02(14) 2_746 .
O5W Eu2 O3W 142.61(15) . .
O2 Eu2 O3W 73.52(13) 2_746 .
O10 Eu2 O3W 78.43(14) . .
O5 Eu2 O3W 147.40(13) 2_646 .
O3 Eu2 O4W 71.63(12) 2_746 .
O5W Eu2 O4W 76.70(13) . .
O2 Eu2 O4W 125.37(12) 2_746 .
O10 Eu2 O4W 77.10(12) . .
O5 Eu2 O4W 136.01(10) 2_646 .
O3W Eu2 O4W 72.63(13) . .
O3 Eu2 N3 136.83(11) 2_746 2_646
O5W Eu2 N3 101.24(13) . 2_646
O2 Eu2 N3 72.82(11) 2_746 2_646
O10 Eu2 N3 75.08(12) . 2_646
O5 Eu2 N3 65.05(10) 2_646 2_646
O3W Eu2 N3 95.81(13) . 2_646
O4W Eu2 N3 151.53(12) . 2_646
O3 Eu2 H5A 72.3(10) 2_746 .
O5W Eu2 H5A 17.4(7) . .
O2 Eu2 H5A 128.4(7) 2_746 .
O10 Eu2 H5A 91.6(7) . .
O5 Eu2 H5A 60.0(11) 2_646 .
O3W Eu2 H5A 152.0(12) . .
O4W Eu2 H5A 79.6(12) . .
N3 Eu2 H5A 107.0(14) 2_646 .
O11 S1 O10 109.8(2) . .
O11 S1 O9 110.0(2) . .
O10 S1 O9 108.78(19) . .
O11 S1 O12 110.0(2) . .
O10 S1 O12 108.8(2) . .
O9 S1 O12 109.38(18) . .
C10 O7 Eu1 147.7(3) . .
S1 O12 Eu1 146.4(2) . 3_666
S1 O9 Eu1 130.8(2) . .
C8 N4 C9 109.2(3) . .
C8 N4 H4 125.4 . .
C9 N4 H4 125.4 . .
S1 O10 Eu2 149.1(2) . .
O8 C10 O7 123.4(4) . .
O8 C10 C9 116.3(4) . .
O7 C10 C9 120.3(4) . .
N3 C8 N4 111.0(4) . .
N3 C8 H8 124.5 . .
N4 C8 H8 124.5 . .
C7 C9 N4 104.5(4) . .
C7 C9 C10 135.4(4) . .
N4 C9 C10 119.9(4) . .
C6 O6 Eu1 134.1(3) . .
C8 N3 C7 105.4(4) . .
C8 N3 Eu2 136.5(3) . 2_656
C7 N3 Eu2 118.0(2) . 2_656
Eu2 O5W H5A 107(4) . .
Eu2 O5W H5B 125(5) . .
H5A O5W H5B 107.7(17) . .
Eu2 O4W H4A 110(5) . .
Eu2 O4W H4B 106(5) . .
H4A O4W H4B 108.7(17) . .
O6 C6 O5 124.5(4) . .
O6 C6 C7 120.6(4) . .
O5 C6 C7 115.0(4) . .
C9 C7 N3 109.9(3) . .
C9 C7 C6 134.2(4) . .
N3 C7 C6 115.9(4) . .
C1 O1 Eu1 125.8(3) . .
C6 O5 Eu2 125.4(3) . 2_656
C3 N2 C4 108.8(3) . .
C3 N2 H2 125.6 . .
C4 N2 H2 125.6 . .
O4 C5 O3 124.5(5) . .
O4 C5 C4 117.3(4) . .
O3 C5 C4 118.2(4) . .
C3 N1 C2 105.4(4) . .
C3 N1 Eu1 136.0(3) . .
C2 N1 Eu1 118.5(2) . .
C4 C2 N1 110.1(3) . .
C4 C2 C1 133.6(4) . .
N1 C2 C1 116.3(4) . .
O2 C1 O1 123.6(4) . .
O2 C1 C2 121.5(4) . .
O1 C1 C2 114.9(4) . .
C2 C4 N2 104.2(4) . .
C2 C4 C5 136.7(4) . .
N2 C4 C5 119.0(3) . .
N1 C3 N2 111.5(4) . .
N1 C3 H3 124.3 . .
N2 C3 H3 124.3 . .
C1 O2 Eu2 135.1(3) . 2_756
Eu1 O1W H1A 127(4) . .
Eu1 O1W H1B 121(4) . .
H1A O1W H1B 109.3(18) . .
C5 O3 Eu2 148.2(3) . 2_756
Eu1 O2W H2A 123(4) . .
Eu1 O2W H2B 121(4) . .
H2A O2W H2B 108.5(18) . .
Eu2 O3W H3A 109(4) . .
Eu2 O3W H3B 123(4) . .
H3A O3W H3B 108.8(18) . .
H6A O6W H6B 107.0(17) . .

loop_
_geom_bond_atom_site_label_1
_geom_bond_atom_site_label_2
_geom_bond_distance
_geom_bond_site_symmetry_2
Eu1 O7 2.346(3) .
Eu1 O6 2.352(3) .
Eu1 O12 2.393(3) 3_666
Eu1 O2W 2.419(3) .
Eu1 O9 2.425(3) .
Eu1 O1 2.465(3) .
Eu1 O1W 2.471(3) .
Eu1 N1 2.532(4) .
Eu2 O3 2.277(3) 2_746
Eu2 O5W 2.388(3) .
Eu2 O2 2.403(3) 2_746
Eu2 O10 2.412(3) .
Eu2 O5 2.437(3) 2_646
Eu2 O3W 2.449(4) .
Eu2 O4W 2.486(4) .
Eu2 N3 2.498(4) 2_646
Eu2 H5A 2.76(5) .
S1 O11 1.465(4) .
S1 O10 1.468(3) .
S1 O9 1.471(3) .
S1 O12 1.474(3) .
O8 C10 1.256(5) .
O7 C10 1.268(5) .
O12 Eu1 2.393(3) 3_666
N4 C8 1.326(5) .
N4 C9 1.376(5) .
N4 H4 0.8600 .
C10 C9 1.480(6) .
C8 N3 1.319(5) .
C8 H8 0.9300 .
C9 C7 1.363(6) .
O6 C6 1.250(5) .
N3 C7 1.388(5) .
N3 Eu2 2.498(4) 2_656
O5W H5A 0.860(10) .
O5W H5B 0.860(10) .
O4W H4A 0.856(10) .
O4W H4B 0.856(10) .
C6 O5 1.261(5) .
C6 C7 1.512(5) .
O1 C1 1.274(5) .
O5 Eu2 2.437(3) 2_656
O4 C5 1.233(5) .
N2 C3 1.336(6) .
N2 C4 1.382(5) .
N2 H2 0.8600 .
C5 O3 1.274(5) .
C5 C4 1.475(6) .
N1 C3 1.321(5) .
N1 C2 1.383(5) .
C2 C4 1.381(6) .
C2 C1 1.500(5) .
C1 O2 1.254(5) .
C3 H3 0.9300 .
O2 Eu2 2.403(3) 2_756
O1W H1A 0.855(10) .
O1W H1B 0.854(10) .
O3 Eu2 2.277(3) 2_756
O2W H2A 0.854(10) .
O2W H2B 0.859(10) .
O3W H3A 0.857(10) .
O3W H3B 0.856(10) .
O6W H6A 0.862(10) .
O6W H6B 0.864(10) .

loop_
_geom_hbond_atom_site_label_D
_geom_hbond_atom_site_label_H
_geom_hbond_atom_site_label_A
_geom_hbond_distance_DH
_geom_hbond_distance_HA
_geom_hbond_distance_DA
_geom_hbond_angle_DHA
_geom_hbond_site_symmetry_A
N4 H4 O5 0.86 2.11 2.875(4) 148.4 4_576
N2 H2 O1 0.86 2.08 2.919(4) 165.6 4_575
O5W H5A O8 0.860(10) 2.00(3) 2.786(4) 152(5) 3_667
O1W H1A O11 0.855(10) 2.41(4) 3.039(6) 131(5) 3_666
O1W H1B O11 0.854(10) 2.45(6) 2.995(5) 122(6) 1_655
O2W H2A O11 0.854(10) 2.01(4) 2.731(5) 142(6) 1_655
O2W H2B O4 0.859(10) 1.781(15) 2.625(4) 167(5) 4_576
O4W H4A O8 0.856(10) 2.40(5) 2.928(5) 121(5) .
O4W H4B O6W 0.856(10) 2.073(18) 2.905(5) 164(6) 3_667
O5W H5B O6W 0.860(10) 1.797(15) 2.650(6) 171(5) .
O5W H5A O8 0.860(10) 2.00(3) 2.786(4) 152(5) 3_667
O6W H6B O8 0.864(10) 2.02(3) 2.846(6) 161(6) .

loop_
_geom_torsion_atom_site_label_1
_geom_torsion_atom_site_label_2
_geom_torsion_atom_site_label_3
_geom_torsion_atom_site_label_4
_geom_torsion
_geom_torsion_site_symmetry_1
_geom_torsion_site_symmetry_4
O6 Eu1 O7 C10 -45.7(5) . .
O12 Eu1 O7 C10 -109.2(6) 3_666 .
O2W Eu1 O7 C10 107.7(6) . .
O9 Eu1 O7 C10 -174.1(6) . .
O1 Eu1 O7 C10 31.6(6) . .
O1W Eu1 O7 C10 134.6(5) . .
N1 Eu1 O7 C10 4.0(6) . .
O11 S1 O12 Eu1 12.9(4) . 3_666
O10 S1 O12 Eu1 133.3(3) . 3_666
O9 S1 O12 Eu1 -108.0(3) . 3_666
O11 S1 O9 Eu1 0.4(3) . .
O10 S1 O9 Eu1 -119.9(2) . .
O12 S1 O9 Eu1 121.4(2) . .
O7 Eu1 O9 S1 61.7(2) . .
O6 Eu1 O9 S1 -2.4(3) . .
O12 Eu1 O9 S1 -67.1(2) 3_666 .
O2W Eu1 O9 S1 140.8(2) . .
O1 Eu1 O9 S1 112.3(2) . .
O1W Eu1 O9 S1 -148.1(2) . .
N1 Eu1 O9 S1 -116.3(2) . .
O11 S1 O10 Eu2 -147.3(4) . .
O9 S1 O10 Eu2 -26.9(5) . .
O12 S1 O10 Eu2 92.2(4) . .
O3 Eu2 O10 S1 98.1(4) 2_746 .
O5W Eu2 O10 S1 158.0(5) . .
O2 Eu2 O10 S1 -49.0(5) 2_746 .
O5 Eu2 O10 S1 -146.1(4) 2_646 .
O3W Eu2 O10 S1 3.8(4) . .
O4W Eu2 O10 S1 78.4(4) . .
N3 Eu2 O10 S1 -95.5(4) 2_646 .
Eu1 O7 C10 O8 -158.1(4) . .
Eu1 O7 C10 C9 20.5(8) . .
C9 N4 C8 N3 1.0(5) . .
C8 N4 C9 C7 -1.2(5) . .
C8 N4 C9 C10 175.6(4) . .
O8 C10 C9 C7 -173.5(5) . .
O7 C10 C9 C7 7.8(8) . .
O8 C10 C9 N4 11.0(6) . .
O7 C10 C9 N4 -167.7(4) . .
O7 Eu1 O6 C6 69.6(4) . .
O12 Eu1 O6 C6 -160.6(4) 3_666 .
O2W Eu1 O6 C6 24.9(5) . .
O9 Eu1 O6 C6 134.9(4) . .
O1 Eu1 O6 C6 -13.8(4) . .
O1W Eu1 O6 C6 -110.7(4) . .
N1 Eu1 O6 C6 -79.9(4) . .
N4 C8 N3 C7 -0.3(5) . .
N4 C8 N3 Eu2 174.9(3) . 2_656
Eu1 O6 C6 O5 118.8(4) . .
Eu1 O6 C6 C7 -61.4(6) . .
N4 C9 C7 N3 1.0(5) . .
C10 C9 C7 N3 -175.0(5) . .
N4 C9 C7 C6 -177.8(5) . .
C10 C9 C7 C6 6.1(9) . .
C8 N3 C7 C9 -0.5(5) . .
Eu2 N3 C7 C9 -176.7(3) 2_656 .
C8 N3 C7 C6 178.6(4) . .
Eu2 N3 C7 C6 2.4(5) 2_656 .
O6 C6 C7 C9 3.5(8) . .
O5 C6 C7 C9 -176.6(5) . .
O6 C6 C7 N3 -175.3(4) . .
O5 C6 C7 N3 4.6(6) . .
O7 Eu1 O1 C1 -153.2(4) . .
O6 Eu1 O1 C1 -75.7(3) . .
O12 Eu1 O1 C1 -24.1(4) 3_666 .
O2W Eu1 O1 C1 128.0(4) . .
O9 Eu1 O1 C1 156.7(3) . .
O1W Eu1 O1 C1 65.8(4) . .
N1 Eu1 O1 C1 7.2(3) . .
O6 C6 O5 Eu2 169.7(3) . 2_656
C7 C6 O5 Eu2 -10.2(5) . 2_656
O7 Eu1 N1 C3 -149.9(4) . .
O6 Eu1 N1 C3 -100.7(4) . .
O12 Eu1 N1 C3 -21.7(4) 3_666 .
O2W Eu1 N1 C3 118.5(4) . .
O9 Eu1 N1 C3 27.1(5) . .
O1 Eu1 N1 C3 179.6(5) . .
O1W Eu1 N1 C3 60.1(4) . .
O7 Eu1 N1 C2 25.2(4) . .
O6 Eu1 N1 C2 74.4(3) . .
O12 Eu1 N1 C2 153.5(3) 3_666 .
O2W Eu1 N1 C2 -66.3(3) . .
O9 Eu1 N1 C2 -157.8(3) . .
O1 Eu1 N1 C2 -5.3(3) . .
O1W Eu1 N1 C2 -124.7(3) . .
C3 N1 C2 C4 0.1(5) . .
Eu1 N1 C2 C4 -176.4(3) . .
C3 N1 C2 C1 -179.5(4) . .
Eu1 N1 C2 C1 4.0(5) . .
Eu1 O1 C1 O2 172.4(3) . .
Eu1 O1 C1 C2 -7.8(5) . .
C4 C2 C1 O2 2.3(8) . .
N1 C2 C1 O2 -178.2(4) . .
C4 C2 C1 O1 -177.5(5) . .
N1 C2 C1 O1 2.0(6) . .
N1 C2 C4 N2 0.2(5) . .
C1 C2 C4 N2 179.7(4) . .
N1 C2 C4 C5 -176.4(5) . .
C1 C2 C4 C5 3.2(9) . .
C3 N2 C4 C2 -0.4(5) . .
C3 N2 C4 C5 176.9(4) . .
O4 C5 C4 C2 -175.3(5) . .
O3 C5 C4 C2 6.2(8) . .
O4 C5 C4 N2 8.5(6) . .
O3 C5 C4 N2 -169.9(4) . .
C2 N1 C3 N2 -0.4(5) . .
Eu1 N1 C3 N2 175.2(3) . .
C4 N2 C3 N1 0.5(5) . .
O1 C1 O2 Eu2 126.0(4) . 2_756
C2 C1 O2 Eu2 -53.9(6) . 2_756
O4 C5 O3 Eu2 -143.4(4) . 2_756
C4 C5 O3 Eu2 34.9(7) . 2_756
